data_7227578
loop_
_publ_author_name
'August Ridenour, J.'
'Carter, Korey P.'
'Cahill, Christopher L.'

_publ_section_title
;
 RE-p-halobenzoic acid--terpyridine complexes, part III: structural and
 supramolecular trends in a series of p-iodobenzoic acid rare-earth hybrid
 materials
;
_journal_issue 8
_journal_name_full CrystEngComm
_journal_page_first 1190
_journal_paper_doi 10.1039/C6CE02356H
_journal_volume 19
_journal_year 2017
_chemical_formula_sum 'C72 H50 Dy2 I6 N6 O14'
_chemical_formula_weight 2309.58
_space_group_crystal_system triclinic
_space_group_IT_number 2
_space_group_name_Hall '-P 1'
_space_group_name_H-M_alt 'P -1'
_symmetry_cell_setting triclinic
_symmetry_Int_Tables_number 2
_symmetry_space_group_name_Hall '-P 1'
_symmetry_space_group_name_H-M 'P -1'
_atom_sites_solution_hydrogens mixed
_audit_creation_method SHELXL-2014/7
_audit_update_record
;
2016-11-03 deposited with the CCDC.
2017-01-30 downloaded from the CCDC.
;
_cell_angle_alpha 68.995(2)
_cell_angle_beta 88.5430(10)
_cell_angle_gamma 72.7220(10)
_cell_formula_units_Z 1
_cell_length_a 11.1784(4)
_cell_length_b 12.8338(5)
_cell_length_c 14.4641(6)
_cell_measurement_reflns_used 27271
_cell_measurement_temperature 293(2)
_cell_measurement_theta_max 57.375
_cell_measurement_theta_min 4.664
_cell_volume 1842.08(13)
_computing_cell_refinement 'SAINT, Bruker-AXS'
_computing_data_collection 'APEX, Bruker-AXS'
_computing_data_reduction 'SAINT, Bruker-AXS'
_computing_molecular_graphics 'WinGX (Farrugia, 2012)'
_computing_publication_material 'Crystal Maker (Palmer, 2009)'
_computing_structure_refinement 'SHELXL-2014/7 (Sheldrick, 2014)'
_computing_structure_solution 'Superflip (Chapuis, 2007)'
_diffrn_ambient_temperature 293(2)
_diffrn_measured_fraction_theta_full 1.000
_diffrn_measured_fraction_theta_max 0.969
_diffrn_measurement_device_type 'Bruker SMART APEXII'
_diffrn_measurement_method 'omega scans'
_diffrn_radiation_type MoK\a
_diffrn_radiation_wavelength 0.71073
_diffrn_reflns_av_R_equivalents 0.0270
_diffrn_reflns_av_unetI/netI 0.0328
_diffrn_reflns_Laue_measured_fraction_full 1.000
_diffrn_reflns_Laue_measured_fraction_max 0.969
_diffrn_reflns_limit_h_max 15
_diffrn_reflns_limit_h_min -15
_diffrn_reflns_limit_k_max 17
_diffrn_reflns_limit_k_min -17
_diffrn_reflns_limit_l_max 20
_diffrn_reflns_limit_l_min -20
_diffrn_reflns_number 27266
_diffrn_reflns_point_group_measured_fraction_full 1.000
_diffrn_reflns_point_group_measured_fraction_max 0.969
_diffrn_reflns_theta_full 25.500
_diffrn_reflns_theta_max 29.733
_diffrn_reflns_theta_min 1.514
_diffrn_source 'fine-focused sealed tube'
_exptl_absorpt_coefficient_mu 4.593
_exptl_absorpt_correction_T_max 0.7459
_exptl_absorpt_correction_T_min 0.4904
_exptl_absorpt_correction_type multi-scan
_exptl_absorpt_process_details 'SADABS, G. Sheldrick (2015)'
_exptl_crystal_colour Colorless
_exptl_crystal_density_diffrn 2.082
_exptl_crystal_description Plate
_exptl_crystal_F_000 1086
_exptl_crystal_recrystallization_method Hydrothermal
_exptl_crystal_size_max 0.427
_exptl_crystal_size_mid 0.338
_exptl_crystal_size_min 0.138
_refine_diff_density_max 2.415
_refine_diff_density_min -2.721
_refine_diff_density_rms 0.134
_refine_ls_extinction_method none
_refine_ls_goodness_of_fit_ref 1.028
_refine_ls_hydrogen_treatment mixed
_refine_ls_matrix_type full
_refine_ls_number_parameters 469
_refine_ls_number_reflns 10158
_refine_ls_number_restraints 2
_refine_ls_restrained_S_all 1.028
_refine_ls_R_factor_all 0.0515
_refine_ls_R_factor_gt 0.0408
_refine_ls_shift/su_max 0.001
_refine_ls_shift/su_mean 0.000
_refine_ls_structure_factor_coef Fsqd
_refine_ls_weighting_details 'w=1/[\s^2^(Fo^2^)+(0.0599P)^2^+4.2340P] where P=(Fo^2^+2Fc^2^)/3'
_refine_ls_weighting_scheme calc
_refine_ls_wR_factor_gt 0.1105
_refine_ls_wR_factor_ref 0.1182
_reflns_Friedel_coverage 0.000
_reflns_number_gt 8510
_reflns_number_total 10158
_reflns_threshold_expression 'I > 2\s(I)'
_cod_data_source_file c6ce02356h2.cif
_cod_data_source_block Complex_9
_cod_depositor_comments 'Adding full bibliography for 7227558--7227578.cif.'
_cod_database_code 7227578
_shelx_space_group_comment
;
The symmetry employed for this shelxl refinement is uniquely defined
by the following loop, which should always be used as a source of
symmetry information in preference to the above space-group names.
They are only intended as comments.
;
_shelx_estimated_absorpt_t_min 0.244
_shelx_estimated_absorpt_t_max 0.570

loop_
_space_group_symop_operation_xyz
'x, y, z'
'-x, -y, -z'

loop_
_atom_site_label
_atom_site_type_symbol
_atom_site_fract_x
_atom_site_fract_y
_atom_site_fract_z
_atom_site_U_iso_or_equiv
_atom_site_adp_type
_atom_site_occupancy
_atom_site_site_symmetry_order
_atom_site_calc_flag
_atom_site_refinement_flags_posn
_atom_site_refinement_flags_adp
_atom_site_refinement_flags_occupancy
_atom_site_disorder_assembly
_atom_site_disorder_group
Dy1 Dy 0.63988(2) 0.28232(2) 0.00907(2) 0.03094(7) Uani 1 1 d . . . . .
I3A I 0.3811(4) 0.7560(5) -0.6272(2) 0.0695(7) Uani 0.65(3) 1 d . . P A 1
I3B I 0.420(3) 0.7616(6) -0.6180(8) 0.090(3) Uani 0.35(3) 1 d . . P A 2
I1 I 0.16952(7) 0.12960(7) 0.53896(5) 0.1100(2) Uani 1 1 d . . . . .
I2 I 1.20560(6) 0.52742(7) -0.41720(4) 0.1010(2) Uani 1 1 d . . . . .
O5 O 0.5158(3) 0.4505(3) -0.1089(3) 0.0436(8) Uani 1 1 d . . . . .
O6 O 0.6297(3) 0.3883(3) 0.1087(2) 0.0415(7) Uani 1 1 d . . . . .
O2 O 0.5973(3) 0.1466(3) 0.1695(3) 0.0423(8) Uani 1 1 d . . . . .
O1 O 0.4363(3) 0.2923(4) 0.0804(3) 0.0509(9) Uani 1 1 d . . . . .
O4 O 0.7614(3) 0.2849(3) -0.1371(3) 0.0416(7) Uani 1 1 d . . . . .
N2 N 0.7459(4) 0.0701(3) 0.0197(3) 0.0367(8) Uani 1 1 d . . . . .
O3 O 0.7866(4) 0.3937(3) -0.0561(3) 0.0499(9) Uani 1 1 d . . . . .
N3 N 0.8511(4) 0.1718(4) 0.1138(4) 0.0468(10) Uani 1 1 d . . . . .
N1 N 0.5221(4) 0.2044(3) -0.0847(3) 0.0388(8) Uani 1 1 d . . . . .
C30 C 0.4420(4) 0.5514(3) -0.1516(3) 0.0316(8) Uani 1 1 d . . . . .
C18 C 0.3079(5) 0.2818(5) 0.2550(4) 0.0495(12) Uani 1 1 d . . . . .
H18 H 0.2850 0.3542 0.2027 0.059 Uiso 1 1 calc R U . . .
C16 C 0.4853(5) 0.2104(4) 0.1615(4) 0.0393(10) Uani 1 1 d . . . . .
C17 C 0.4106(4) 0.1913(4) 0.2499(4) 0.0386(10) Uani 1 1 d . . . . .
C3 C 0.3906(6) 0.1224(6) -0.1889(4) 0.0540(13) Uani 1 1 d . . . . .
H3 H 0.3473 0.0952 -0.2247 0.065 Uiso 1 1 calc R U . . .
C10 C 0.8551(5) 0.0048(4) 0.0755(4) 0.0423(11) Uani 1 1 d . . . . .
C23 C 0.8096(4) 0.3577(4) -0.1272(4) 0.0383(10) Uani 1 1 d . . . . .
C7 C 0.7604(6) -0.0840(5) -0.0405(5) 0.0570(15) Uani 1 1 d . . . . .
H7 H 0.7261 -0.1127 -0.0805 0.068 Uiso 1 1 calc R U . . .
C31 C 0.4356(4) 0.6038(4) -0.2632(3) 0.0333(9) Uani 1 1 d . . . . .
C34 C 0.4168(6) 0.6955(5) -0.4687(4) 0.0510(13) Uani 1 1 d . . . . .
C5 C 0.5726(5) 0.0980(4) -0.0912(3) 0.0375(10) Uani 1 1 d . . . . .
C32 C 0.5141(5) 0.5428(4) -0.3146(4) 0.0435(11) Uani 1 1 d . . . . .
H32 H 0.5730 0.4706 -0.2797 0.052 Uiso 1 1 calc R U . . .
C6 C 0.6969(5) 0.0265(4) -0.0374(4) 0.0401(10) Uani 1 1 d . . . . .
C27 C 1.0709(5) 0.4750(5) -0.3240(5) 0.0537(13) Uani 1 1 d . . . . .
C20 C 0.2731(6) 0.1574(6) 0.4141(5) 0.0582(14) Uani 1 1 d . . . . .
C36 C 0.3522(5) 0.7125(4) -0.3155(4) 0.0450(11) Uani 1 1 d . . . . .
H36 H 0.3022 0.7556 -0.2811 0.054 Uiso 1 1 calc R U . . .
C11 C 0.9053(5) 0.0568(5) 0.1351(4) 0.0476(12) Uani 1 1 d . . . . .
C29 C 0.9099(5) 0.3827(5) -0.2865(4) 0.0519(13) Uani 1 1 d . . . . .
H29 H 0.8598 0.3448 -0.3034 0.062 Uiso 1 1 calc R U . . .
C19 C 0.2397(6) 0.2651(6) 0.3371(5) 0.0609(15) Uani 1 1 d . . . . .
H19 H 0.1717 0.3260 0.3405 0.073 Uiso 1 1 calc R U . . .
C22 C 0.4431(6) 0.0839(5) 0.3279(4) 0.0531(13) Uani 1 1 d . . . . .
H22 H 0.5117 0.0230 0.3251 0.064 Uiso 1 1 calc R U . . .
C2 C 0.3379(5) 0.2305(5) -0.1819(4) 0.0525(13) Uani 1 1 d . . . . .
H2 H 0.2574 0.2769 -0.2114 0.063 Uiso 1 1 calc R U . . .
C21 C 0.3742(7) 0.0662(6) 0.4103(5) 0.0640(16) Uani 1 1 d . . . . .
H21 H 0.3959 -0.0063 0.4624 0.077 Uiso 1 1 calc R U . . .
C14 C 1.0020(7) 0.1655(8) 0.2321(7) 0.086(2) Uani 1 1 d . . . . .
H14 H 1.0365 0.2060 0.2603 0.103 Uiso 1 1 calc R U . . .
C1 C 0.4065(5) 0.2688(5) -0.1304(5) 0.0495(12) Uani 1 1 d . . . . .
H1 H 0.3712 0.3426 -0.1270 0.059 Uiso 1 1 calc R U . . .
C15 C 0.8996(6) 0.2244(6) 0.1611(5) 0.0628(16) Uani 1 1 d . . . . .
H15 H 0.8630 0.3045 0.1456 0.075 Uiso 1 1 calc R U . . .
C12 C 1.0055(6) -0.0087(6) 0.2098(6) 0.076(2) Uani 1 1 d . . . . .
H12 H 1.0407 -0.0890 0.2255 0.091 Uiso 1 1 calc R U . . .
C24 C 0.8986(4) 0.4008(4) -0.1984(4) 0.0396(10) Uani 1 1 d . . . . .
C33 C 0.5057(5) 0.5881(5) -0.4176(4) 0.0511(13) Uani 1 1 d . . . . .
H33 H 0.5589 0.5472 -0.4520 0.061 Uiso 1 1 calc R U . . .
C8 C 0.8725(7) -0.1495(5) 0.0148(5) 0.0668(18) Uani 1 1 d . . . . .
H8 H 0.9154 -0.2226 0.0125 0.080 Uiso 1 1 calc R U . . .
C28 C 0.9955(6) 0.4206(6) -0.3505(5) 0.0623(15) Uani 1 1 d . . . . .
H28 H 1.0021 0.4094 -0.4107 0.075 Uiso 1 1 calc R U . . .
OW1 O 0.1876(6) 0.4220(6) -0.0059(5) 0.0899(18) Uani 1 1 d D . . . .
C25 C 0.9758(5) 0.4567(5) -0.1728(5) 0.0502(12) Uani 1 1 d . . . . .
H25 H 0.9692 0.4687 -0.1129 0.060 Uiso 1 1 calc R U . . .
C26 C 1.0619(6) 0.4940(6) -0.2365(5) 0.0563(14) Uani 1 1 d . . . . .
H26 H 1.1130 0.5314 -0.2200 0.068 Uiso 1 1 calc R U . . .
C35 C 0.3415(6) 0.7588(5) -0.4185(4) 0.0544(14) Uani 1 1 d . . . . .
H35 H 0.2841 0.8319 -0.4531 0.065 Uiso 1 1 calc R U . . .
C4 C 0.5074(6) 0.0559(5) -0.1424(4) 0.0502(13) Uani 1 1 d . . . . .
H4 H 0.5436 -0.0181 -0.1451 0.060 Uiso 1 1 calc R U . . .
C9 C 0.9212(6) -0.1059(5) 0.0741(5) 0.0575(15) Uani 1 1 d . . . . .
H9 H 0.9972 -0.1494 0.1128 0.069 Uiso 1 1 calc R U . . .
C13 C 1.0507(7) 0.0472(8) 0.2594(7) 0.091(3) Uani 1 1 d . . . . .
H13 H 1.1140 0.0044 0.3112 0.109 Uiso 1 1 calc R U . . .
HW1A H 0.235(16) 0.371(12) -0.023(14) 0.30(11) Uiso 1 1 d D . . . .
HW1B H 0.191(9) 0.483(4) -0.002(7) 0.10(3) Uiso 1 1 d D . . . .

loop_
_atom_site_aniso_label
_atom_site_aniso_U_11
_atom_site_aniso_U_22
_atom_site_aniso_U_33
_atom_site_aniso_U_23
_atom_site_aniso_U_13
_atom_site_aniso_U_12
Dy1 0.03425(11) 0.02329(10) 0.03149(11) -0.01158(7) 0.00438(7) -0.00171(7)
I3A 0.0978(18) 0.0630(9) 0.0316(5) -0.0064(4) 0.0116(8) -0.0160(7)
I3B 0.163(9) 0.0624(11) 0.0320(16) -0.0093(11) 0.034(3) -0.030(3)
I1 0.1075(5) 0.1305(6) 0.0729(4) -0.0285(4) 0.0544(3) -0.0243(4)
I2 0.0782(3) 0.1642(6) 0.0708(3) -0.0251(4) 0.0224(3) -0.0755(4)
O5 0.053(2) 0.0288(15) 0.0388(18) -0.0120(14) -0.0044(15) 0.0016(14)
O6 0.0529(19) 0.0335(16) 0.0347(17) -0.0174(14) 0.0033(14) -0.0027(14)
O2 0.0443(18) 0.0325(16) 0.0457(19) -0.0147(14) 0.0131(15) -0.0057(14)
O1 0.0443(19) 0.056(2) 0.041(2) -0.0110(17) 0.0049(15) -0.0074(17)
O4 0.0451(18) 0.0341(16) 0.048(2) -0.0177(15) 0.0140(15) -0.0124(14)
N2 0.041(2) 0.0239(16) 0.039(2) -0.0093(15) 0.0124(16) -0.0041(14)
O3 0.055(2) 0.049(2) 0.053(2) -0.0252(18) 0.0167(17) -0.0195(17)
N3 0.040(2) 0.042(2) 0.053(3) -0.021(2) -0.0013(19) -0.0010(17)
N1 0.040(2) 0.0311(18) 0.045(2) -0.0165(17) 0.0056(17) -0.0079(15)
C30 0.037(2) 0.0243(18) 0.035(2) -0.0136(16) 0.0008(17) -0.0073(16)
C18 0.046(3) 0.044(3) 0.049(3) -0.014(2) 0.008(2) -0.006(2)
C16 0.047(3) 0.033(2) 0.041(3) -0.0177(19) 0.009(2) -0.0123(19)
C17 0.041(2) 0.039(2) 0.041(2) -0.020(2) 0.0120(19) -0.0141(19)
C3 0.065(4) 0.063(3) 0.047(3) -0.026(3) 0.012(3) -0.033(3)
C10 0.038(2) 0.029(2) 0.047(3) -0.0068(19) 0.013(2) -0.0016(18)
C23 0.036(2) 0.027(2) 0.042(3) -0.0083(18) 0.0047(19) -0.0019(17)
C7 0.069(4) 0.037(3) 0.068(4) -0.029(3) 0.022(3) -0.011(3)
C31 0.041(2) 0.0290(19) 0.031(2) -0.0118(17) 0.0039(17) -0.0107(17)
C34 0.073(4) 0.041(3) 0.037(3) -0.008(2) 0.017(3) -0.023(3)
C5 0.051(3) 0.029(2) 0.034(2) -0.0134(18) 0.0175(19) -0.0150(19)
C32 0.041(2) 0.040(2) 0.047(3) -0.020(2) 0.006(2) -0.0040(19)
C6 0.050(3) 0.028(2) 0.043(3) -0.0152(19) 0.021(2) -0.0115(19)
C27 0.042(3) 0.060(3) 0.052(3) -0.009(3) 0.007(2) -0.020(2)
C20 0.058(3) 0.070(4) 0.053(3) -0.029(3) 0.021(3) -0.021(3)
C36 0.059(3) 0.031(2) 0.037(2) -0.0127(19) 0.003(2) -0.001(2)
C11 0.036(2) 0.040(3) 0.051(3) -0.008(2) 0.005(2) 0.0012(19)
C29 0.052(3) 0.057(3) 0.051(3) -0.021(3) 0.010(2) -0.023(3)
C19 0.049(3) 0.064(4) 0.057(4) -0.022(3) 0.014(3) -0.001(3)
C22 0.060(3) 0.040(3) 0.050(3) -0.015(2) 0.019(3) -0.006(2)
C2 0.048(3) 0.058(3) 0.052(3) -0.019(3) 0.000(2) -0.017(3)
C21 0.078(4) 0.054(3) 0.050(3) -0.012(3) 0.021(3) -0.017(3)
C14 0.059(4) 0.107(6) 0.091(6) -0.052(5) -0.021(4) -0.004(4)
C1 0.043(3) 0.044(3) 0.063(3) -0.023(3) 0.005(2) -0.011(2)
C15 0.052(3) 0.062(4) 0.071(4) -0.032(3) -0.009(3) -0.003(3)
C12 0.052(3) 0.057(4) 0.086(5) -0.007(4) -0.018(3) 0.008(3)
C24 0.037(2) 0.033(2) 0.043(3) -0.0110(19) 0.0065(19) -0.0060(18)
C33 0.056(3) 0.051(3) 0.045(3) -0.021(2) 0.023(2) -0.013(2)
C8 0.078(4) 0.030(2) 0.079(5) -0.020(3) 0.028(4) 0.001(3)
C28 0.065(4) 0.074(4) 0.051(3) -0.024(3) 0.010(3) -0.026(3)
OW1 0.074(3) 0.101(5) 0.101(4) -0.064(4) -0.018(3) 0.000(3)
C25 0.050(3) 0.047(3) 0.051(3) -0.019(2) 0.003(2) -0.010(2)
C26 0.048(3) 0.060(3) 0.066(4) -0.022(3) 0.004(3) -0.025(3)
C35 0.077(4) 0.033(2) 0.039(3) -0.007(2) 0.007(3) -0.006(2)
C4 0.070(4) 0.044(3) 0.047(3) -0.024(2) 0.016(3) -0.024(3)
C9 0.048(3) 0.033(2) 0.074(4) -0.014(3) 0.014(3) 0.003(2)
C13 0.061(4) 0.097(6) 0.085(6) -0.029(5) -0.033(4) 0.013(4)

loop_
_atom_type_symbol
_atom_type_description
_atom_type_scat_dispersion_real
_atom_type_scat_dispersion_imag
_atom_type_scat_source
C C 0.0033 0.0016 'International Tables Vol C Tables 4.2.6.8 and 6.1.1.4'
H H 0.0000 0.0000 'International Tables Vol C Tables 4.2.6.8 and 6.1.1.4'
N N 0.0061 0.0033 'International Tables Vol C Tables 4.2.6.8 and 6.1.1.4'
O O 0.0106 0.0060 'International Tables Vol C Tables 4.2.6.8 and 6.1.1.4'
I I -0.4742 1.8119 'International Tables Vol C Tables 4.2.6.8 and 6.1.1.4'
Dy Dy -0.1892 4.4098 'International Tables Vol C Tables 4.2.6.8 and 6.1.1.4'

loop_
_geom_angle_atom_site_label_1
_geom_angle_atom_site_label_2
_geom_angle_atom_site_label_3
_geom_angle
_geom_angle_site_symmetry_1
_geom_angle_site_symmetry_3
O5 Dy1 O6 87.38(12) . .
O5 Dy1 O3 77.15(14) . .
O6 Dy1 O3 76.00(13) . .
O5 Dy1 O1 80.30(13) . .
O6 Dy1 O1 74.81(14) . .
O3 Dy1 O1 143.63(13) . .
O5 Dy1 O4 79.71(12) . .
O6 Dy1 O4 128.91(12) . .
O3 Dy1 O4 52.98(12) . .
O1 Dy1 O4 147.80(13) . .
O5 Dy1 O2 132.73(12) . .
O6 Dy1 O2 78.85(12) . .
O3 Dy1 O2 139.55(13) . .
O1 Dy1 O2 52.49(12) . .
O4 Dy1 O2 142.07(10) . .
O5 Dy1 N1 77.82(13) . .
O6 Dy1 N1 147.37(13) . .
O3 Dy1 N1 127.12(13) . .
O1 Dy1 N1 74.13(13) . .
O4 Dy1 N1 77.15(12) . .
O2 Dy1 N1 90.03(13) . .
O5 Dy1 N3 147.99(15) . .
O6 Dy1 N3 79.42(13) . .
O3 Dy1 N3 71.42(14) . .
O1 Dy1 N3 122.97(14) . .
O4 Dy1 N3 86.13(14) . .
O2 Dy1 N3 73.20(14) . .
N1 Dy1 N3 126.76(13) . .
O5 Dy1 N2 135.32(13) . .
O6 Dy1 N2 137.29(12) . .
O3 Dy1 N2 107.95(12) . .
O1 Dy1 N2 108.17(13) . .
O4 Dy1 N2 70.66(11) . .
O2 Dy1 N2 71.64(11) . .
N1 Dy1 N2 63.71(13) . .
N3 Dy1 N2 63.05(14) . .
O5 Dy1 C23 76.45(13) . .
O6 Dy1 C23 102.45(14) . .
O3 Dy1 C23 26.52(13) . .
O1 Dy1 C23 156.70(13) . .
O4 Dy1 C23 26.48(13) . .
O2 Dy1 C23 150.58(12) . .
N1 Dy1 C23 102.08(14) . .
N3 Dy1 C23 78.13(14) . .
N2 Dy1 C23 89.68(12) . .
O5 Dy1 C16 106.36(14) . .
O6 Dy1 C16 72.21(13) . .
O3 Dy1 C16 147.75(13) . .
O1 Dy1 C16 26.42(13) . .
O4 Dy1 C16 158.75(12) . .
O2 Dy1 C16 26.41(12) . .
N1 Dy1 C16 84.18(14) . .
N3 Dy1 C16 97.22(15) . .
N2 Dy1 C16 92.08(12) . .
C23 Dy1 C16 173.63(14) . .
C30 O5 Dy1 162.9(3) . .
C30 O6 Dy1 145.1(3) 2_665 .
C16 O2 Dy1 92.1(3) . .
C16 O1 Dy1 93.2(3) . .
C23 O4 Dy1 92.1(3) . .
C10 N2 C6 119.1(4) . .
C10 N2 Dy1 120.7(3) . .
C6 N2 Dy1 120.0(3) . .
C23 O3 Dy1 93.6(3) . .
C15 N3 C11 118.3(5) . .
C15 N3 Dy1 119.5(4) . .
C11 N3 Dy1 121.4(4) . .
C1 N1 C5 117.7(4) . .
C1 N1 Dy1 120.6(3) . .
C5 N1 Dy1 121.7(3) . .
O5 C30 O6 125.0(4) . 2_665
O5 C30 C31 117.7(4) . .
O6 C30 C31 117.3(4) 2_665 .
C19 C18 C17 120.6(5) . .
C19 C18 H18 119.7 . .
C17 C18 H18 119.7 . .
O2 C16 O1 120.7(5) . .
O2 C16 C17 119.7(4) . .
O1 C16 C17 119.5(4) . .
O2 C16 Dy1 61.5(3) . .
O1 C16 Dy1 60.4(3) . .
C17 C16 Dy1 167.3(3) . .
C22 C17 C18 119.1(5) . .
C22 C17 C16 120.5(4) . .
C18 C17 C16 120.4(5) . .
C4 C3 C2 118.7(5) . .
C4 C3 H3 120.6 . .
C2 C3 H3 120.6 . .
N2 C10 C9 121.7(5) . .
N2 C10 C11 117.0(4) . .
C9 C10 C11 121.3(5) . .
O4 C23 O3 121.2(5) . .
O4 C23 C24 120.3(4) . .
O3 C23 C24 118.5(4) . .
O4 C23 Dy1 61.4(2) . .
O3 C23 Dy1 59.8(3) . .
C24 C23 Dy1 178.2(3) . .
C8 C7 C6 120.3(6) . .
C8 C7 H7 119.9 . .
C6 C7 H7 119.9 . .
C36 C31 C32 119.1(4) . .
C36 C31 C30 120.8(4) . .
C32 C31 C30 120.1(4) . .
C35 C34 C33 120.8(5) . .
C35 C34 I3B 122.1(6) . .
C33 C34 I3B 116.7(7) . .
C35 C34 I3A 118.7(4) . .
C33 C34 I3A 120.2(4) . .
N1 C5 C4 121.3(5) . .
N1 C5 C6 117.1(4) . .
C4 C5 C6 121.5(4) . .
C31 C32 C33 120.6(5) . .
C31 C32 H32 119.7 . .
C33 C32 H32 119.7 . .
N2 C6 C7 120.7(5) . .
N2 C6 C5 116.7(4) . .
C7 C6 C5 122.5(5) . .
C26 C27 C28 121.6(5) . .
C26 C27 I2 118.5(4) . .
C28 C27 I2 120.0(5) . .
C19 C20 C21 120.8(6) . .
C19 C20 I1 120.2(4) . .
C21 C20 I1 119.0(5) . .
C31 C36 C35 121.1(5) . .
C31 C36 H36 119.4 . .
C35 C36 H36 119.4 . .
N3 C11 C12 121.0(6) . .
N3 C11 C10 116.3(4) . .
C12 C11 C10 122.8(5) . .
C24 C29 C28 120.4(5) . .
C24 C29 H29 119.8 . .
C28 C29 H29 119.8 . .
C20 C19 C18 119.6(5) . .
C20 C19 H19 120.2 . .
C18 C19 H19 120.2 . .
C17 C22 C21 120.5(5) . .
C17 C22 H22 119.7 . .
C21 C22 H22 119.7 . .
C3 C2 C1 118.8(5) . .
C3 C2 H2 120.6 . .
C1 C2 H2 120.6 . .
C20 C21 C22 119.3(6) . .
C20 C21 H21 120.3 . .
C22 C21 H21 120.3 . .
C13 C14 C15 118.4(7) . .
C13 C14 H14 120.8 . .
C15 C14 H14 120.8 . .
N1 C1 C2 123.1(5) . .
N1 C1 H1 118.5 . .
C2 C1 H1 118.5 . .
N3 C15 C14 123.3(7) . .
N3 C15 H15 118.4 . .
C14 C15 H15 118.4 . .
C13 C12 C11 119.3(7) . .
C13 C12 H12 120.3 . .
C11 C12 H12 120.3 . .
C29 C24 C25 119.4(5) . .
C29 C24 C23 121.2(5) . .
C25 C24 C23 119.4(5) . .
C32 C33 C34 119.1(5) . .
C32 C33 H33 120.5 . .
C34 C33 H33 120.5 . .
C7 C8 C9 119.0(5) . .
C7 C8 H8 120.5 . .
C9 C8 H8 120.5 . .
C27 C28 C29 119.3(6) . .
C27 C28 H28 120.3 . .
C29 C28 H28 120.3 . .
HW1A OW1 HW1B 135(10) . .
C26 C25 C24 120.2(5) . .
C26 C25 H25 119.9 . .
C24 C25 H25 119.9 . .
C27 C26 C25 119.1(5) . .
C27 C26 H26 120.5 . .
C25 C26 H26 120.5 . .
C34 C35 C36 119.1(5) . .
C34 C35 H35 120.4 . .
C36 C35 H35 120.4 . .
C3 C4 C5 120.4(5) . .
C3 C4 H4 119.8 . .
C5 C4 H4 119.8 . .
C8 C9 C10 119.3(6) . .
C8 C9 H9 120.4 . .
C10 C9 H9 120.4 . .
C14 C13 C12 119.4(6) . .
C14 C13 H13 120.3 . .
C12 C13 H13 120.3 . .

loop_
_geom_bond_atom_site_label_1
_geom_bond_atom_site_label_2
_geom_bond_distance
_geom_bond_site_symmetry_2
Dy1 O5 2.279(3) .
Dy1 O6 2.291(3) .
Dy1 O3 2.443(4) .
Dy1 O1 2.462(4) .
Dy1 O4 2.479(3) .
Dy1 O2 2.486(3) .
Dy1 N1 2.533(4) .
Dy1 N3 2.556(4) .
Dy1 N2 2.576(3) .
Dy1 C23 2.820(5) .
Dy1 C16 2.827(5) .
I3A C34 2.145(7) .
I3B C34 2.022(9) .
I1 C20 2.099(6) .
I2 C27 2.094(6) .
O5 C30 1.248(5) .
O6 C30 1.255(5) 2_665
O2 C16 1.258(6) .
O1 C16 1.260(6) .
O4 C23 1.258(6) .
N2 C10 1.343(6) .
N2 C6 1.355(6) .
O3 C23 1.262(6) .
N3 C15 1.336(8) .
N3 C11 1.339(7) .
N1 C1 1.344(7) .
N1 C5 1.350(6) .
C30 O6 1.255(5) 2_665
C30 C31 1.504(6) .
C18 C19 1.380(8) .
C18 C17 1.393(7) .
C18 H18 0.9300 .
C16 C17 1.494(7) .
C17 C22 1.384(7) .
C3 C4 1.363(9) .
C3 C2 1.377(8) .
C3 H3 0.9300 .
C10 C9 1.400(7) .
C10 C11 1.470(8) .
C23 C24 1.491(7) .
C7 C8 1.364(10) .
C7 C6 1.400(6) .
C7 H7 0.9300 .
C31 C36 1.376(6) .
C31 C32 1.383(6) .
C34 C35 1.372(8) .
C34 C33 1.388(8) .
C5 C4 1.386(7) .
C5 C6 1.471(7) .
C32 C33 1.386(7) .
C32 H32 0.9300 .
C27 C26 1.367(9) .
C27 C28 1.380(9) .
C20 C19 1.379(9) .
C20 C21 1.381(9) .
C36 C35 1.385(7) .
C36 H36 0.9300 .
C11 C12 1.407(8) .
C29 C24 1.372(8) .
C29 C28 1.384(8) .
C29 H29 0.9300 .
C19 H19 0.9300 .
C22 C21 1.389(8) .
C22 H22 0.9300 .
C2 C1 1.379(8) .
C2 H2 0.9300 .
C21 H21 0.9300 .
C14 C13 1.360(12) .
C14 C15 1.388(9) .
C14 H14 0.9300 .
C1 H1 0.9300 .
C15 H15 0.9300 .
C12 C13 1.374(12) .
C12 H12 0.9300 .
C24 C25 1.403(7) .
C33 H33 0.9300 .
C8 C9 1.378(10) .
C8 H8 0.9300 .
C28 H28 0.9300 .
OW1 HW1A 0.820(10) .
OW1 HW1B 0.821(10) .
C25 C26 1.384(8) .
C25 H25 0.9300 .
C26 H26 0.9300 .
C35 H35 0.9300 .
C4 H4 0.9300 .
C9 H9 0.9300 .
C13 H13 0.9300 .
